data_1565412
loop_
_publ_author_name
'\,Senkuytu, Elif'
'Okutan, Elif'
'Tanr\?iverdi E\,cik, Esra'

_publ_section_title
;
 Cyclotriphosphazene-BODIPY Dyads: Synthesis, halogen atom effect on the
 photophysical and singlet oxygen generation properties
;
_journal_name_full 'Inorganica Chimica Acta'
_journal_page_first 119342
_journal_paper_doi 10.1016/j.ica.2019.119342
_journal_volume 502
_journal_year 2020
_chemical_formula_moiety 'C23 H24 B F2 I2 N5 O'
_chemical_formula_sum 'C23 H24 B F2 I2 N5 O'
_chemical_formula_weight 689.08
_space_group_crystal_system monoclinic
_space_group_IT_number 14
_space_group_name_Hall '-P 2ybc'
_space_group_name_H-M_alt 'P 1 21/c 1'
_atom_sites_solution_hydrogens geom
_atom_sites_solution_primary direct
_cell_angle_alpha 90
_cell_angle_beta 92.350(5)
_cell_angle_gamma 90
_cell_formula_units_Z 4
_cell_length_a 7.0168(5)
_cell_length_b 21.0977(14)
_cell_length_c 17.3103(14)
_cell_measurement_reflns_used 4623
_cell_measurement_temperature 296(2)
_cell_measurement_theta_max 23.92
_cell_measurement_theta_min 2.26
_cell_volume 2560.4(3)
_computing_molecular_graphics 'Olex2 (Dolomanov et al., 2009)'
_computing_publication_material 'Olex2 (Dolomanov et al., 2009)'
_computing_structure_refinement 'ShelXL (Sheldrick, 2015)'
_computing_structure_solution 'ShelXS (Sheldrick, 2008)'
_diffrn_ambient_temperature 296.15
_diffrn_detector_area_resol_mean 8.3333
_diffrn_measured_fraction_theta_full 0.999
_diffrn_measured_fraction_theta_max 0.999
_diffrn_measurement_device_type 'Bruker APEX-II CCD'
_diffrn_measurement_method '\f and \w scans'
_diffrn_radiation_monochromator 'multilayer QUAZAR mirrors'
_diffrn_radiation_type MoK\a
_diffrn_radiation_wavelength 0.71073
_diffrn_reflns_av_R_equivalents 0.0816
_diffrn_reflns_av_unetI/netI 0.0851
_diffrn_reflns_Laue_measured_fraction_full 0.999
_diffrn_reflns_Laue_measured_fraction_max 0.999
_diffrn_reflns_limit_h_max 8
_diffrn_reflns_limit_h_min -7
_diffrn_reflns_limit_k_max 25
_diffrn_reflns_limit_k_min -25
_diffrn_reflns_limit_l_max 20
_diffrn_reflns_limit_l_min -18
_diffrn_reflns_number 17528
_diffrn_reflns_point_group_measured_fraction_full 0.999
_diffrn_reflns_point_group_measured_fraction_max 0.999
_diffrn_reflns_theta_full 25.025
_diffrn_reflns_theta_max 25.025
_diffrn_reflns_theta_min 1.931
_diffrn_standards_number 0
_exptl_absorpt_coefficient_mu 2.496
_exptl_absorpt_correction_T_max 0.6
_exptl_absorpt_correction_T_min 0.2
_exptl_absorpt_correction_type none
_exptl_crystal_colour red
_exptl_crystal_colour_primary red
_exptl_crystal_density_diffrn 1.788
_exptl_crystal_description rod
_exptl_crystal_F_000 1336
_exptl_crystal_size_max 0.558
_exptl_crystal_size_mid 0.15
_exptl_crystal_size_min 0.096
_refine_diff_density_max 1.087
_refine_diff_density_min -1.450
_refine_diff_density_rms 0.165
_refine_ls_extinction_coef .
_refine_ls_extinction_method none
_refine_ls_goodness_of_fit_ref 1.046
_refine_ls_hydrogen_treatment constr
_refine_ls_matrix_type full
_refine_ls_number_parameters 293
_refine_ls_number_reflns 4523
_refine_ls_number_restraints 8
_refine_ls_restrained_S_all 1.049
_refine_ls_R_factor_all 0.0969
_refine_ls_R_factor_gt 0.0695
_refine_ls_shift/su_max 0.000
_refine_ls_shift/su_mean 0.000
_refine_ls_structure_factor_coef Fsqd
_refine_ls_weighting_details 'w=1/[\s^2^(Fo^2^)+(0.1096P)^2^+3.6259P] where P=(Fo^2^+2Fc^2^)/3'
_refine_ls_weighting_scheme calc
_refine_ls_wR_factor_gt 0.1873
_refine_ls_wR_factor_ref 0.2142
_reflns_Friedel_coverage 0.000
_reflns_Friedel_fraction_full .
_reflns_Friedel_fraction_max .
_reflns_number_gt 3060
_reflns_number_total 4523
_reflns_threshold_expression 'I > 2\s(I)'
_cod_data_source_file ICA-2020-502-119342.cif
_cod_data_source_block 18gtu342_et_es_i_0m
_cod_database_code 1565412
_shelx_space_group_comment
;
The symmetry employed for this shelxl refinement is uniquely defined
by the following loop, which should always be used as a source of
symmetry information in preference to the above space-group names.
They are only intended as comments.
;
_shelx_estimated_absorpt_t_max 0.796
_shelx_estimated_absorpt_t_min 0.336
_olex2_refinement_description
;
1. Fixed Uiso
 At 1.2 times of:
  All C(H) groups, All C(H,H) groups
 At 1.5 times of:
  All C(H,H,H) groups
2. Restrained distances
 N1-N2
 1.3 with sigma of 0.02
 N1-N2 \\sim N2-N3
 with sigma of 0.01
3. Uiso/Uaniso restraints and constraints
Uanis(N1) = Uanis(N2)
Uanis(N2) = Uanis(N3)
Uanis(C2) = Uanis(C1)
4. Rigid body (RIGU) restrains
 N1, N2
 with sigma for 1-2 distances of 0.004 and sigma for 1-3 distances of 0.1
 N2, N3
 with sigma for 1-2 distances of 0.004 and sigma for 1-3 distances of 0.1
5.a Secondary CH2 refined with riding coordinates:
 C4(H4A,H4B), C2(H2A,H2B), C3(H3A,H3B), C1(H1A,H1B)
5.b Aromatic/amide H refined with riding coordinates:
 C8(H8), C7(H7), C9(H9), C6(H6)
5.c Idealised Me refined as rotating group:
 C22(H22A,H22B,H22C), C17(H17A,H17B,H17C), C16(H16A,H16B,H16C), C23(H23A,H23B,
 H23C)
;

loop_
_space_group_symop_operation_xyz
'x, y, z'
'-x, y+1/2, -z+1/2'
'-x, -y, -z'
'x, -y-1/2, z-1/2'

loop_
_atom_site_label
_atom_site_type_symbol
_atom_site_fract_x
_atom_site_fract_y
_atom_site_fract_z
_atom_site_U_iso_or_equiv
_atom_site_adp_type
_atom_site_occupancy
_atom_site_site_symmetry_order
_atom_site_calc_flag
_atom_site_refinement_flags_posn
_atom_site_refinement_flags_adp
_atom_site_refinement_flags_occupancy
_atom_site_disorder_assembly
_atom_site_disorder_group
I2 I 1.15455(9) 0.48606(3) 0.68485(4) 0.0738(3) Uani 1 1 d . . . . .
I1 I -0.11513(9) 0.77384(3) 0.72960(5) 0.0802(3) Uani 1 1 d . . . . .
F1 F 0.6303(8) 0.6633(2) 0.8542(3) 0.0752(15) Uani 1 1 d . . . . .
F2 F 0.4508(9) 0.5753(2) 0.8392(3) 0.0758(15) Uani 1 1 d . . . . .
O1 O 0.4939(9) 0.6465(3) 0.3021(3) 0.0666(16) Uani 1 1 d . . . . .
N5 N 0.6787(10) 0.5977(3) 0.7440(4) 0.0502(16) Uani 1 1 d . . . . .
N4 N 0.3844(9) 0.6619(3) 0.7532(4) 0.0500(16) Uani 1 1 d . . . . .
C18 C 0.6630(11) 0.6040(3) 0.6629(4) 0.0438(17) Uani 1 1 d . . . . .
C10 C 0.5001(10) 0.6429(3) 0.5421(4) 0.0407(16) Uani 1 1 d . . . . .
C12 C 0.3753(12) 0.6675(3) 0.6719(5) 0.0497(19) Uani 1 1 d . . . . .
C11 C 0.5124(11) 0.6385(3) 0.6282(4) 0.0420(17) Uani 1 1 d . . . . .
C8 C 0.5929(11) 0.6889(3) 0.5020(5) 0.0473(18) Uani 1 1 d . . . . .
H8 H 0.660972 0.720318 0.528917 0.057 Uiso 1 1 calc R . . . .
C20 C 0.9182(12) 0.5453(3) 0.6920(5) 0.0513(19) Uani 1 1 d . . . . .
C5 C 0.4895(11) 0.6428(4) 0.3812(4) 0.0474(18) Uani 1 1 d . . . . .
C13 C 0.2152(11) 0.7037(4) 0.6500(5) 0.053(2) Uani 1 1 d . . . . .
C14 C 0.1290(12) 0.7192(4) 0.7176(5) 0.055(2) Uani 1 1 d . . . . .
C19 C 0.8182(11) 0.5707(3) 0.6300(4) 0.0460(18) Uani 1 1 d . . . . .
C22 C 0.8633(12) 0.5637(4) 0.5475(5) 0.054(2) Uani 1 1 d . . . . .
H22A H 0.747225 0.558081 0.516986 0.081 Uiso 1 1 calc GR . . . .
H22B H 0.943974 0.527408 0.541568 0.081 Uiso 1 1 calc GR . . . .
H22C H 0.927842 0.601003 0.530654 0.081 Uiso 1 1 calc GR . . . .
C7 C 0.5858(12) 0.6891(4) 0.4214(5) 0.054(2) Uani 1 1 d . . . . .
H7 H 0.647178 0.720954 0.394901 0.064 Uiso 1 1 calc R . . . .
C21 C 0.8349(13) 0.5623(4) 0.7611(5) 0.055(2) Uani 1 1 d . . . . .
C9 C 0.3996(12) 0.5969(4) 0.5011(5) 0.055(2) Uani 1 1 d . . . . .
H9 H 0.335958 0.565538 0.527592 0.066 Uiso 1 1 calc R . . . .
C15 C 0.2365(14) 0.6933(4) 0.7805(5) 0.061(2) Uani 1 1 d . . . . .
C17 C 0.1439(13) 0.7245(4) 0.5708(6) 0.062(2) Uani 1 1 d . . . . .
H17A H 0.250376 0.735627 0.540452 0.093 Uiso 1 1 calc GR . . . .
H17B H 0.062124 0.760683 0.575479 0.093 Uiso 1 1 calc GR . . . .
H17C H 0.073869 0.690557 0.546107 0.093 Uiso 1 1 calc GR . . . .
C6 C 0.3922(12) 0.5968(4) 0.4201(5) 0.058(2) Uani 1 1 d . . . . .
H6 H 0.322158 0.566107 0.392850 0.069 Uiso 1 1 calc R . . . .
B1 B 0.5370(16) 0.6235(4) 0.8022(5) 0.054(2) Uani 1 1 d . . . . .
C16 C 0.1982(16) 0.6976(5) 0.8643(6) 0.080(3) Uani 1 1 d . . . . .
H16A H 0.257630 0.662556 0.891218 0.120 Uiso 1 1 calc GR . . . .
H16B H 0.063079 0.696405 0.870928 0.120 Uiso 1 1 calc GR . . . .
H16C H 0.249183 0.736631 0.884823 0.120 Uiso 1 1 calc GR . . . .
C23 C 0.8971(16) 0.5448(5) 0.8409(5) 0.076(3) Uani 1 1 d . . . . .
H23A H 1.013326 0.566692 0.855017 0.114 Uiso 1 1 calc GR . . . .
H23B H 0.918177 0.499918 0.843779 0.114 Uiso 1 1 calc GR . . . .
H23C H 0.800085 0.556539 0.875753 0.114 Uiso 1 1 calc GR . . . .
C4 C 0.3628(16) 0.6093(6) 0.2578(6) 0.088(3) Uani 1 1 d . . . . .
H4A H 0.233392 0.619061 0.271513 0.105 Uiso 1 1 calc R . . . .
H4B H 0.386070 0.564635 0.267423 0.105 Uiso 1 1 calc R . . . .
N2 N 0.820(3) 0.5969(10) 0.0310(8) 0.214(5) Uani 1 1 d D U . . .
C2 C 0.529(3) 0.5903(9) 0.1407(9) 0.141(4) Uani 1 1 d . . . . .
H2A H 0.513674 0.545850 0.153251 0.169 Uiso 1 1 calc R . . . .
H2B H 0.652225 0.604090 0.162058 0.169 Uiso 1 1 calc R . . . .
C3 C 0.389(3) 0.6245(7) 0.1726(7) 0.128(6) Uani 1 1 d . . . . .
H3A H 0.270022 0.616570 0.143820 0.154 Uiso 1 1 calc R . . . .
H3B H 0.418421 0.669229 0.167686 0.154 Uiso 1 1 calc R . . . .
N3 N 0.973(3) 0.6168(10) 0.0263(8) 0.214(5) Uani 1 1 d D U . . .
C1 C 0.522(2) 0.5990(8) 0.0491(8) 0.141(4) Uani 1 1 d . . . . .
H1A H 0.403354 0.583206 0.026034 0.169 Uiso 1 1 calc R . . . .
H1B H 0.537600 0.643113 0.035055 0.169 Uiso 1 1 calc R . . . .
N1 N 0.699(3) 0.5576(11) 0.0231(8) 0.214(5) Uani 1 1 d D U . . .

loop_
_atom_site_aniso_label
_atom_site_aniso_U_11
_atom_site_aniso_U_22
_atom_site_aniso_U_33
_atom_site_aniso_U_23
_atom_site_aniso_U_13
_atom_site_aniso_U_12
I2 0.0637(5) 0.0797(5) 0.0770(6) 0.0068(3) -0.0088(3) 0.0173(3)
I1 0.0686(5) 0.0740(5) 0.1003(7) -0.0119(4) 0.0300(4) 0.0093(3)
F1 0.114(4) 0.069(3) 0.042(3) -0.021(3) -0.006(3) 0.001(3)
F2 0.115(4) 0.065(3) 0.048(3) 0.013(3) 0.020(3) -0.006(3)
O1 0.077(4) 0.085(4) 0.037(4) 0.002(3) -0.005(3) -0.017(3)
N5 0.078(5) 0.041(3) 0.032(4) -0.009(3) 0.000(3) 0.001(3)
N4 0.067(4) 0.049(4) 0.034(4) -0.010(3) 0.013(3) 0.000(3)
C18 0.059(5) 0.045(4) 0.027(4) -0.007(3) 0.000(3) -0.003(3)
C10 0.047(4) 0.046(4) 0.029(4) -0.005(3) 0.003(3) 0.007(3)
C12 0.067(5) 0.043(4) 0.040(5) -0.007(3) 0.005(4) -0.005(4)
C11 0.055(4) 0.038(4) 0.033(4) -0.005(3) 0.002(3) -0.003(3)
C8 0.056(5) 0.043(4) 0.042(5) -0.005(3) -0.004(3) -0.007(3)
C20 0.060(5) 0.044(4) 0.049(5) -0.007(4) -0.005(4) 0.002(4)
C5 0.047(4) 0.063(5) 0.032(4) 0.002(4) 0.000(3) 0.000(4)
C13 0.054(5) 0.044(4) 0.061(6) -0.009(4) 0.014(4) 0.000(4)
C14 0.061(5) 0.051(4) 0.052(5) -0.005(4) 0.015(4) 0.001(4)
C19 0.057(5) 0.044(4) 0.037(4) -0.008(3) -0.004(3) 0.001(3)
C22 0.060(5) 0.063(5) 0.040(5) -0.013(4) 0.007(4) 0.012(4)
C7 0.065(5) 0.056(5) 0.040(5) 0.011(4) 0.004(4) -0.013(4)
C21 0.070(6) 0.047(4) 0.046(5) 0.000(4) -0.006(4) -0.007(4)
C9 0.065(5) 0.055(4) 0.045(5) 0.000(4) 0.007(4) -0.014(4)
C15 0.081(6) 0.051(5) 0.053(6) -0.013(4) 0.023(5) -0.009(4)
C17 0.066(6) 0.062(5) 0.058(6) -0.002(4) -0.003(4) 0.012(4)
C6 0.065(5) 0.071(5) 0.036(5) 0.000(4) -0.006(4) -0.020(4)
B1 0.085(7) 0.042(5) 0.033(5) 0.000(4) 0.006(5) -0.001(4)
C16 0.103(8) 0.085(6) 0.055(6) -0.017(5) 0.039(6) -0.012(6)
C23 0.102(8) 0.085(7) 0.040(5) 0.001(5) -0.015(5) 0.002(6)
C4 0.102(8) 0.120(9) 0.039(6) -0.005(6) -0.014(5) 0.013(7)
N2 0.237(16) 0.327(16) 0.079(5) -0.031(7) 0.009(8) -0.134(10)
C2 0.169(11) 0.173(10) 0.084(8) -0.003(8) 0.040(8) 0.030(9)
C3 0.210(17) 0.118(11) 0.054(8) -0.011(8) -0.019(9) 0.029(11)
N3 0.237(16) 0.327(16) 0.079(5) -0.031(7) 0.009(8) -0.134(10)
C1 0.169(11) 0.173(10) 0.084(8) -0.003(8) 0.040(8) 0.030(9)
N1 0.237(16) 0.327(16) 0.079(5) -0.031(7) 0.009(8) -0.134(10)

loop_
_atom_type_symbol
_atom_type_description
_atom_type_scat_dispersion_real
_atom_type_scat_dispersion_imag
_atom_type_scat_source
C C 0.0033 0.0016 'International Tables Vol C Tables 4.2.6.8 and 6.1.1.4'
H H 0.0000 0.0000 'International Tables Vol C Tables 4.2.6.8 and 6.1.1.4'
B B 0.0013 0.0007 'International Tables Vol C Tables 4.2.6.8 and 6.1.1.4'
F F 0.0171 0.0103 'International Tables Vol C Tables 4.2.6.8 and 6.1.1.4'
I I -0.4742 1.8119 'International Tables Vol C Tables 4.2.6.8 and 6.1.1.4'
N N 0.0061 0.0033 'International Tables Vol C Tables 4.2.6.8 and 6.1.1.4'
O O 0.0106 0.0060 'International Tables Vol C Tables 4.2.6.8 and 6.1.1.4'

loop_
_geom_angle_atom_site_label_1
_geom_angle_atom_site_label_2
_geom_angle_atom_site_label_3
_geom_angle
_geom_angle_site_symmetry_1
_geom_angle_site_symmetry_3
C5 O1 C4 118.0(7) . .
C18 N5 B1 126.2(7) . .
C21 N5 C18 107.5(7) . .
C21 N5 B1 126.3(7) . .
C12 N4 B1 125.9(7) . .
C15 N4 C12 107.9(7) . .
C15 N4 B1 126.2(7) . .
N5 C18 C19 108.6(6) . .
C11 C18 N5 120.2(7) . .
C11 C18 C19 131.1(7) . .
C8 C10 C11 122.6(7) . .
C8 C10 C9 118.8(7) . .
C9 C10 C11 118.5(7) . .
C11 C12 N4 120.2(7) . .
C11 C12 C13 131.2(8) . .
C13 C12 N4 108.6(7) . .
C18 C11 C10 118.2(6) . .
C12 C11 C18 121.5(7) . .
C12 C11 C10 120.2(7) . .
C10 C8 C7 120.5(7) . .
C19 C20 I2 124.9(6) . .
C19 C20 C21 110.6(7) . .
C21 C20 I2 124.4(6) . .
O1 C5 C6 124.0(7) . .
C7 C5 O1 116.0(7) . .
C7 C5 C6 120.0(7) . .
C12 C13 C17 129.8(8) . .
C14 C13 C12 105.9(8) . .
C14 C13 C17 124.3(8) . .
C13 C14 I1 127.4(7) . .
C13 C14 C15 108.9(8) . .
C15 C14 I1 123.6(6) . .
C18 C19 C22 128.8(7) . .
C20 C19 C18 104.7(7) . .
C20 C19 C22 126.5(7) . .
C5 C7 C8 120.5(7) . .
N5 C21 C20 108.5(7) . .
N5 C21 C23 123.3(8) . .
C20 C21 C23 128.1(9) . .
C10 C9 C6 120.9(7) . .
N4 C15 C14 108.6(8) . .
N4 C15 C16 123.3(9) . .
C14 C15 C16 128.1(9) . .
C5 C6 C9 119.3(7) . .
F1 B1 N5 109.9(8) . .
F1 B1 N4 109.6(6) . .
F2 B1 F1 110.9(7) . .
F2 B1 N5 110.8(7) . .
F2 B1 N4 109.6(8) . .
N5 B1 N4 105.9(7) . .
O1 C4 C3 107.8(11) . .
N3 N2 N1 154(3) . .
C3 C2 C1 110.6(14) . .
C2 C3 C4 113.6(13) . .
N1 C1 C2 103.1(13) . .
N2 N1 C1 98(2) . .

loop_
_geom_bond_atom_site_label_1
_geom_bond_atom_site_label_2
_geom_bond_distance
_geom_bond_site_symmetry_2
I2 C20 2.085(8) .
I1 C14 2.082(8) .
F1 B1 1.377(11) .
F2 B1 1.358(10) .
O1 C5 1.372(9) .
O1 C4 1.412(12) .
N5 C18 1.410(9) .
N5 C21 1.349(10) .
N5 B1 1.543(12) .
N4 C12 1.410(10) .
N4 C15 1.334(10) .
N4 B1 1.564(12) .
C18 C11 1.398(10) .
C18 C19 1.434(10) .
C10 C11 1.493(10) .
C10 C8 1.373(10) .
C10 C9 1.378(11) .
C12 C11 1.390(11) .
C12 C13 1.399(11) .
C8 C7 1.395(11) .
C20 C19 1.367(11) .
C20 C21 1.400(12) .
C5 C7 1.362(11) .
C5 C6 1.377(11) .
C13 C14 1.378(12) .
C13 C17 1.504(13) .
C14 C15 1.409(13) .
C19 C22 1.482(11) .
C21 C23 1.478(13) .
C9 C6 1.402(11) .
C15 C16 1.490(12) .
C4 C3 1.527(16) .
N2 N3 1.165(12) .
N2 N1 1.190(11) .
C2 C3 1.354(19) .
C2 C1 1.59(2) .
C1 N1 1.59(3) .
